data_4344656
loop_
_publ_author_name
'Ogawa, Hiraku'
'Mori, Koya'
'Murashima, Kensuke'
'Karasawa, Satoru'
'Koga, Noboru'

_publ_section_title
;
 One-, Two-, and Three-Dimensional Heterospin Complexes Consisting of
 4-(N-tert-Butyloxylamino)pyridine (4NOpy), Dicyanamide Ion (DCA), and 3d
 Metal Ions: Crystal Structures and Magnetic Properties of
 [M(II)(4NOpy)x(DCA)y(CH3CN)z]n (M = Mn, Co, Ni, Cu, Zn).
;
_journal_issue 2
_journal_name_full 'Inorganic chemistry'
_journal_page_first 717
_journal_page_last 728
_journal_paper_doi 10.1021/acs.inorgchem.5b02159
_journal_volume 55
_journal_year 2016
_chemical_absolute_configuration 'CHOOSE rm ad rmad syn or unk'
_chemical_formula_moiety 'C22 H26 N10 O2 Zn'
_chemical_formula_sum 'C22 H26 N10 O2 Zn'
_chemical_formula_weight 527.89
_space_group_crystal_system orthorhombic
_space_group_IT_number 29
_space_group_name_Hall 'P 2c -2ac'
_space_group_name_H-M_alt 'P c a 21'
_symmetry_space_group_name_Hall 'P 2c -2ac'
_symmetry_space_group_name_H-M 'P c a 21'
_atom_sites_solution_hydrogens geom
_atom_sites_solution_primary direct
_atom_sites_solution_secondary difmap
_cell_angle_alpha 90.0000
_cell_angle_beta 90.0000
_cell_angle_gamma 90.0000
_cell_formula_units_Z 4
_cell_length_a 12.0042
_cell_length_b 10.0370
_cell_length_c 23.7718
_cell_measurement_temperature 90
_cell_volume 2864.173
_computing_cell_refinement Unknown
_computing_data_collection Unknown
_computing_data_reduction Unknown
_computing_molecular_graphics 'CrystalStructure 4.1'
_computing_publication_material 'CrystalStructure 4.1 (Rigaku, 2014)'
_computing_structure_refinement 'SHELXL97 (Sheldrick, 2008)'
_computing_structure_solution 'SIR92 (Altomare, et al., 1994)'
_diffrn_ambient_temperature 90
_diffrn_measured_fraction_theta_full 0.999
_diffrn_measured_fraction_theta_max 0.999
_diffrn_measurement_device_type 'Unknown CCD'
_diffrn_measurement_method \w
_diffrn_radiation_type 'Mo K\a'
_diffrn_radiation_wavelength 0.71075
_diffrn_reflns_av_R_equivalents 0.0421
_diffrn_reflns_laue_measured_fraction_full 0.999
_diffrn_reflns_laue_measured_fraction_max 0.999
_diffrn_reflns_limit_h_max 14
_diffrn_reflns_limit_h_min -11
_diffrn_reflns_limit_k_max 11
_diffrn_reflns_limit_k_min -10
_diffrn_reflns_limit_l_max 26
_diffrn_reflns_limit_l_min -27
_diffrn_reflns_number 12502
_diffrn_reflns_point_group_measured_fraction_full 0.943
_diffrn_reflns_point_group_measured_fraction_max 0.943
_diffrn_reflns_theta_full 24.730
_diffrn_reflns_theta_max 24.730
_diffrn_reflns_theta_min 2.645
_diffrn_standards_number 0
_exptl_absorpt_coefficient_mu 0.893
_exptl_absorpt_correction_type none
_exptl_crystal_colour red
_exptl_crystal_density_diffrn 1.224
_exptl_crystal_density_method 'not measured'
_exptl_crystal_description block
_exptl_crystal_F_000 1096.00
_exptl_crystal_size_max 0.200
_exptl_crystal_size_mid 0.200
_exptl_crystal_size_min 0.100
_refine_diff_density_max 0.52
_refine_diff_density_min -0.66
_refine_ls_abs_structure_details 'Flack, H. D. (1983), Acta Cryst. A39, 876-881.  2106 Friedel Pairs'
_refine_ls_abs_structure_Flack 0.58(5)
_refine_ls_extinction_method none
_refine_ls_goodness_of_fit_ref 1.058
_refine_ls_hydrogen_treatment constr
_refine_ls_number_parameters 316
_refine_ls_number_reflns 4622
_refine_ls_number_restraints 1
_refine_ls_R_factor_all 0.1015
_refine_ls_R_factor_gt 0.0643
_refine_ls_shift/su_max 0.007
_refine_ls_structure_factor_coef Fsqd
_refine_ls_weighting_details 'w = 1/[\s^2^(Fo^2^)+(0.1182P)^2^+0.0000P] where P=(Fo^2^+2Fc^2^)/3'
_refine_ls_weighting_scheme calc
_refine_ls_wR_factor_gt 0.1650
_refine_ls_wR_factor_ref 0.1894
_reflns_number_gt 3151
_reflns_number_total 4622
_reflns_threshold_expression F^2^>2.0\s(F^2^)
_cod_data_source_file ic5b02159_si_001.cif
_cod_data_source_block Zn-prime-beta(CCDC1413269)
_cod_original_cell_volume 2864.1728
_cod_database_code 4344656

loop_
_symmetry_equiv_pos_site_id
_space_group_symop_operation_xyz
1 +X,+Y,+Z
2 1/2-X,+Y,1/2+Z
3 1/2+X,-Y,+Z
4 -X,-Y,1/2+Z

loop_
_atom_site_label
_atom_site_type_symbol
_atom_site_fract_x
_atom_site_fract_y
_atom_site_fract_z
_atom_site_U_iso_or_equiv
_atom_site_adp_type
_atom_site_occupancy
_atom_site_site_symmetry_multiplicity
_atom_site_calc_flag
_atom_site_refinement_flags
Zn1 Zn 0.12247(8) 0.74910(15) 0.81901(13) 0.0460(3) Uani 1 4 d .
O1 O 0.4373(6) 0.9986(10) 1.0417(4) 0.071(4) Uani 1 4 d .
O2 O -0.1918(7) 0.4948(11) 0.5942(5) 0.079(4) Uani 1 4 d .
N1 N 0.1922(5) 0.8395(8) 0.8929(3) 0.0372(18) Uani 1 4 d .
N2 N 0.3300(8) 0.9804(10) 1.0428(4) 0.039(2) Uani 1 4 d .
N3 N 0.0514(6) 0.6585(8) 0.7435(3) 0.0380(18) Uani 1 4 d .
N4 N -0.0890(9) 0.5106(9) 0.5928(5) 0.043(3) Uani 1 4 d .
N5 N -0.0208(7) 0.6958(10) 0.8653(4) 0.049(2) Uani 1 4 d .
N6 N -0.1940(11) 0.5958(17) 0.8941(5) 0.118(6) Uani 1 4 d .
N7 N -0.3018(7) 0.4294(9) 0.8423(4) 0.050(2) Uani 1 4 d .
N8 N 0.0470(7) 0.9295(10) 0.7949(4) 0.053(2) Uani 1 4 d .
N9 N -0.0503(9) 1.1093(14) 0.7479(6) 0.104(5) Uani 1 4 d .
N10 N -0.2343(6) 1.1970(10) 0.7725(4) 0.046(2) Uani 1 4 d .
C1 C 0.1306(7) 0.8972(12) 0.9312(5) 0.040(3) Uani 1 4 d .
C2 C 0.1708(8) 0.9471(12) 0.9823(4) 0.045(2) Uani 1 4 d .
C3 C 0.2807(7) 0.9364(10) 0.9938(3) 0.035(2) Uani 1 4 d .
C4 C 0.3497(7) 0.8810(10) 0.9521(4) 0.040(2) Uani 1 4 d .
C5 C 0.3036(7) 0.8337(10) 0.9036(4) 0.039(2) Uani 1 4 d .
C6 C 0.2746(10) 0.9898(13) 1.0998(6) 0.057(4) Uani 1 4 d .
C7 C 0.3652(11) 0.987(2) 1.1458(6) 0.101(9) Uani 1 4 d .
C8 C 0.1981(10) 0.8660(16) 1.1080(6) 0.073(4) Uani 1 4 d .
C9 C 0.2019(12) 1.1167(17) 1.0987(8) 0.100(6) Uani 1 4 d .
C10 C 0.1156(7) 0.6083(13) 0.7037(5) 0.050(3) Uani 1 4 d .
C11 C 0.0774(8) 0.5576(13) 0.6540(4) 0.050(3) Uani 1 4 d .
C12 C -0.0381(7) 0.5579(10) 0.6439(4) 0.039(2) Uani 1 4 d .
C13 C -0.1046(7) 0.6112(11) 0.6850(4) 0.047(3) Uani 1 4 d .
C14 C -0.0578(8) 0.6601(11) 0.7332(4) 0.049(3) Uani 1 4 d .
C15 C -0.0298(9) 0.4861(13) 0.5379(6) 0.051(4) Uani 1 4 d .
C16 C 0.0385(10) 0.6063(15) 0.5225(6) 0.069(4) Uani 1 4 d .
C17 C 0.0430(9) 0.3595(14) 0.5424(6) 0.063(3) Uani 1 4 d .
C18 C -0.1178(10) 0.456(2) 0.4967(6) 0.076(5) Uani 1 4 d .
C19 C -0.1017(9) 0.6456(12) 0.8766(4) 0.052(3) Uani 1 4 d .
C20 C -0.2496(13) 0.5063(14) 0.8625(9) 0.070(5) Uani 1 4 d .
C21 C -0.0041(11) 1.0107(13) 0.7732(7) 0.052(4) Uani 1 4 d .
C22 C -0.1527(10) 1.1506(12) 0.7633(4) 0.056(3) Uani 1 4 d .
H6 H 0.35023 0.79609 0.87665 0.0466 Uiso 1 4 calc R
H14 H 0.05476 0.90566 0.92399 0.0480 Uiso 1 4 calc R
H15 H 0.12659 0.52358 0.62737 0.0598 Uiso 1 4 calc R
H17 H -0.1047 0.69646 0.76026 0.0585 Uiso 1 4 calc R
H19 H -0.18145 0.61411 0.68013 0.0569 Uiso 1 4 calc R
H20 H 0.1227 0.98695 1.00796 0.0540 Uiso 1 4 calc R
H23 H 0.42632 0.87656 0.95761 0.0482 Uiso 1 4 calc R
H25A H 0.14108 0.86588 1.07971 0.0871 Uiso 1 4 calc R
H25B H 0.24185 0.78626 1.1048 0.0871 Uiso 1 4 calc R
H25C H 0.16437 0.86951 1.14458 0.0871 Uiso 1 4 calc R
H26 H 0.19205 0.60744 0.70991 0.0602 Uiso 1 4 calc R
H29A H 0.10197 0.37458 0.56895 0.0760 Uiso 1 4 calc R
H29B H -0.00206 0.28622 0.55489 0.0760 Uiso 1 4 calc R
H29C H 0.07427 0.33914 0.50627 0.0760 Uiso 1 4 calc R
H30A H -0.08471 0.439 0.46062 0.0911 Uiso 1 4 calc R
H30B H -0.15812 0.37809 0.50872 0.0911 Uiso 1 4 calc R
H30C H -0.16788 0.52988 0.49398 0.0911 Uiso 1 4 calc R
H31A H 0.0942 0.62099 0.55083 0.0830 Uiso 1 4 calc R
H31B H 0.07395 0.59166 0.48687 0.0830 Uiso 1 4 calc R
H31C H -0.0091 0.68293 0.52011 0.0830 Uiso 1 4 calc R
H34A H 0.33074 0.99297 1.18217 0.1206 Uiso 1 4 calc R
H34B H 0.40646 0.90532 1.14322 0.1206 Uiso 1 4 calc R
H34C H 0.41481 1.06107 1.1407 0.1206 Uiso 1 4 calc R
H35A H 0.14809 1.10989 1.06897 0.1198 Uiso 1 4 calc R
H35B H 0.16399 1.12593 1.13408 0.1198 Uiso 1 4 calc R
H35C H 0.24831 1.19312 1.09247 0.1198 Uiso 1 4 calc R

loop_
_atom_site_aniso_label
_atom_site_aniso_U_11
_atom_site_aniso_U_22
_atom_site_aniso_U_33
_atom_site_aniso_U_12
_atom_site_aniso_U_13
_atom_site_aniso_U_23
Zn1 0.0354(5) 0.0637(6) 0.0388(5) 0.0006(4) -0.0040(4) -0.0017(4)
O1 0.032(5) 0.139(11) 0.041(6) -0.014(4) 0.003(5) -0.027(4)
O2 0.031(5) 0.154(12) 0.052(7) -0.023(5) 0.006(5) -0.031(5)
N1 0.025(3) 0.057(5) 0.030(4) 0.001(3) -0.005(3) -0.001(4)
N2 0.030(5) 0.064(6) 0.023(5) -0.011(4) 0.005(4) -0.007(4)
N3 0.029(4) 0.055(5) 0.030(4) -0.003(3) -0.003(3) -0.010(4)
N4 0.028(5) 0.068(7) 0.035(6) -0.006(4) -0.005(5) -0.004(4)
N5 0.037(5) 0.077(6) 0.033(5) -0.013(5) 0.002(4) -0.007(4)
N6 0.110(9) 0.194(15) 0.050(7) -0.103(10) 0.038(6) -0.051(8)
N7 0.050(5) 0.051(5) 0.048(5) -0.016(4) -0.011(4) -0.006(4)
N8 0.043(5) 0.067(6) 0.049(5) 0.007(4) -0.005(4) -0.001(5)
N9 0.077(7) 0.141(11) 0.095(9) 0.078(8) 0.048(7) 0.066(9)
N10 0.030(4) 0.069(6) 0.040(5) 0.015(4) 0.005(4) 0.001(4)
C1 0.029(5) 0.056(7) 0.035(6) 0.003(4) -0.004(4) -0.001(5)
C2 0.030(6) 0.067(8) 0.038(6) 0.006(5) 0.009(4) -0.003(5)
C3 0.029(5) 0.050(6) 0.027(5) -0.002(4) -0.001(4) -0.002(4)
C4 0.022(4) 0.065(6) 0.034(5) 0.003(4) 0.000(4) -0.001(4)
C5 0.029(5) 0.061(7) 0.027(5) 0.006(4) -0.001(4) -0.010(4)
C6 0.051(7) 0.094(11) 0.024(7) -0.018(6) 0.002(6) -0.020(5)
C7 0.058(10) 0.21(3) 0.031(8) -0.040(10) -0.012(6) -0.010(9)
C8 0.056(7) 0.113(12) 0.049(7) -0.014(7) 0.015(6) 0.006(7)
C9 0.079(10) 0.111(13) 0.110(14) -0.017(9) 0.018(9) -0.069(11)
C10 0.029(6) 0.070(9) 0.051(7) 0.003(4) -0.003(4) -0.012(6)
C11 0.035(6) 0.076(9) 0.038(6) -0.002(6) 0.000(5) -0.023(6)
C12 0.027(4) 0.057(7) 0.032(5) -0.007(4) -0.003(4) -0.001(5)
C13 0.030(5) 0.074(7) 0.038(6) -0.000(4) 0.000(4) 0.002(5)
C14 0.033(5) 0.080(8) 0.033(5) 0.007(5) 0.001(4) -0.002(5)
C15 0.034(6) 0.078(9) 0.041(9) -0.003(5) 0.009(6) -0.014(5)
C16 0.080(8) 0.085(9) 0.042(7) -0.018(7) 0.018(6) -0.000(6)
C17 0.050(6) 0.070(8) 0.070(9) -0.004(6) 0.012(6) -0.015(6)
C18 0.082(11) 0.114(12) 0.032(8) 0.012(8) 0.001(6) -0.019(8)
C19 0.050(7) 0.084(8) 0.024(5) -0.020(6) -0.001(4) -0.014(5)
C20 0.054(8) 0.098(14) 0.057(11) -0.013(7) 0.023(8) 0.010(7)
C21 0.052(7) 0.074(10) 0.028(7) 0.019(6) 0.003(6) -0.001(5)
C22 0.074(8) 0.071(7) 0.024(5) 0.018(6) -0.004(5) 0.003(5)

loop_
_atom_type_symbol
_atom_type_description
_atom_type_scat_dispersion_real
_atom_type_scat_dispersion_imag
_atom_type_scat_source
C C 0.0033 0.0016
;
International Tables for Crystallography
(Vol. C, Tables 4.2.6.8 and 6.1.1.4)
;
H H 0.0000 0.0000
;
International Tables for Crystallography
(Vol. C, Table 6.1.1.4)
;
N N 0.0061 0.0033
;
International Tables for Crystallography
(Vol. C, Tables 4.2.6.8 and 6.1.1.4)
;
O O 0.0106 0.0060
;
International Tables for Crystallography
(Vol. C, Tables 4.2.6.8 and 6.1.1.4)
;
Zn Zn 0.2839 1.4301
;
International Tables for Crystallography
(Vol. C, Tables 4.2.6.8 and 6.1.1.4)
;

loop_
_geom_angle_atom_site_label_1
_geom_angle_atom_site_label_2
_geom_angle_atom_site_label_3
_geom_angle
_geom_angle_publ_flag
_geom_angle_site_symmetry_1
_geom_angle_site_symmetry_3
N1 Zn1 N3 179.6(3) yes . .
N1 Zn1 N5 89.9(3) yes . .
N1 Zn1 N7 88.6(3) yes . 3_565
N1 Zn1 N8 91.5(3) yes . .
N1 Zn1 N10 90.2(3) yes . 3_575
N3 Zn1 N5 90.3(3) yes . .
N3 Zn1 N7 91.7(3) yes . 3_565
N3 Zn1 N8 88.1(3) yes . .
N3 Zn1 N10 89.7(3) yes . 3_575
N5 Zn1 N7 89.9(4) yes . 3_565
N5 Zn1 N8 90.5(4) yes . .
N5 Zn1 N10 179.8(4) yes . 3_575
N7 Zn1 N8 179.5(4) yes 3_565 .
N7 Zn1 N10 90.2(3) yes 3_565 3_575
N8 Zn1 N10 89.3(3) yes . 3_575
Zn1 N1 C1 122.4(6) yes . .
Zn1 N1 C5 121.1(6) yes . .
C1 N1 C5 116.4(8) yes . .
O1 N2 C3 116.9(9) yes . .
O1 N2 C6 116.5(9) yes . .
C3 N2 C6 126.0(9) yes . .
Zn1 N3 C10 121.3(6) yes . .
Zn1 N3 C14 122.0(6) yes . .
C10 N3 C14 116.5(8) yes . .
O2 N4 C12 116.1(10) yes . .
O2 N4 C15 118.0(10) yes . .
C12 N4 C15 125.8(9) yes . .
Zn1 N5 C19 160.0(9) yes . .
C19 N6 C20 120.4(13) yes . .
Zn1 N7 C20 164.5(11) yes 3_465 .
Zn1 N8 C21 165.3(10) yes . .
C21 N9 C22 120.2(12) yes . .
Zn1 N10 C22 158.5(8) yes 3_475 .
N1 C1 C2 124.6(8) yes . .
C1 C2 C3 119.0(9) yes . .
N2 C3 C2 124.3(8) yes . .
N2 C3 C4 118.0(8) yes . .
C2 C3 C4 117.6(8) yes . .
C3 C4 C5 119.7(8) yes . .
N1 C5 C4 122.7(8) yes . .
N2 C6 C7 108.9(10) yes . .
N2 C6 C8 108.8(11) yes . .
N2 C6 C9 106.6(12) yes . .
C7 C6 C8 108.2(13) yes . .
C7 C6 C9 115.1(14) yes . .
C8 C6 C9 109.1(11) yes . .
N3 C10 C11 124.5(8) yes . .
C10 C11 C12 118.5(9) yes . .
N4 C12 C11 124.1(9) yes . .
N4 C12 C13 118.9(8) yes . .
C11 C12 C13 117.0(8) yes . .
C12 C13 C14 119.9(8) yes . .
N3 C14 C13 123.7(9) yes . .
N4 C15 C16 109.7(11) yes . .
N4 C15 C17 109.9(11) yes . .
N4 C15 C18 105.7(10) yes . .
C16 C15 C17 111.6(10) yes . .
C16 C15 C18 113.4(13) yes . .
C17 C15 C18 106.3(13) yes . .
N5 C19 N6 174.0(12) yes . .
N6 C20 N7 171.8(19) yes . .
N8 C21 N9 173.1(14) yes . .
N9 C22 N10 172.1(13) yes . .
N1 C1 H14 117.727 no . .
C2 C1 H14 117.717 no . .
C1 C2 H20 120.534 no . .
C3 C2 H20 120.516 no . .
C3 C4 H23 120.163 no . .
C5 C4 H23 120.163 no . .
N1 C5 H6 118.652 no . .
C4 C5 H6 118.643 no . .
C6 C7 H34A 109.476 no . .
C6 C7 H34B 109.468 no . .
C6 C7 H34C 109.470 no . .
H34A C7 H34B 109.473 no . .
H34A C7 H34C 109.476 no . .
H34B C7 H34C 109.465 no . .
C6 C8 H25A 109.473 no . .
C6 C8 H25B 109.469 no . .
C6 C8 H25C 109.466 no . .
H25A C8 H25B 109.485 no . .
H25A C8 H25C 109.469 no . .
H25B C8 H25C 109.466 no . .
C6 C9 H35A 109.472 no . .
C6 C9 H35B 109.460 no . .
C6 C9 H35C 109.468 no . .
H35A C9 H35B 109.481 no . .
H35A C9 H35C 109.474 no . .
H35B C9 H35C 109.472 no . .
N3 C10 H26 117.741 no . .
C11 C10 H26 117.746 no . .
C10 C11 H15 120.754 no . .
C12 C11 H15 120.762 no . .
C12 C13 H19 120.067 no . .
C14 C13 H19 120.079 no . .
N3 C14 H17 118.158 no . .
C13 C14 H17 118.169 no . .
C15 C16 H31A 109.466 no . .
C15 C16 H31B 109.465 no . .
C15 C16 H31C 109.466 no . .
H31A C16 H31B 109.480 no . .
H31A C16 H31C 109.469 no . .
H31B C16 H31C 109.482 no . .
C15 C17 H29A 109.476 no . .
C15 C17 H29B 109.470 no . .
C15 C17 H29C 109.461 no . .
H29A C17 H29B 109.486 no . .
H29A C17 H29C 109.467 no . .
H29B C17 H29C 109.468 no . .
C15 C18 H30A 109.472 no . .
C15 C18 H30B 109.471 no . .
C15 C18 H30C 109.473 no . .
H30A C18 H30B 109.471 no . .
H30A C18 H30C 109.467 no . .
H30B C18 H30C 109.473 no . .

loop_
_geom_bond_atom_site_label_1
_geom_bond_atom_site_label_2
_geom_bond_distance
_geom_bond_publ_flag
_geom_bond_site_symmetry_2
Zn1 N1 2.147(8) yes .
Zn1 N3 2.186(8) yes .
Zn1 N5 2.111(8) yes .
Zn1 N7 2.084(9) yes 3_565
Zn1 N8 2.104(10) yes .
Zn1 N10 2.115(8) yes 3_575
O1 N2 1.302(12) yes .
O2 N4 1.245(14) yes .
N1 C1 1.309(12) yes .
N1 C5 1.363(10) yes .
N2 C3 1.378(12) yes .
N2 C6 1.511(17) yes .
N3 C10 1.321(13) yes .
N3 C14 1.333(11) yes .
N4 C12 1.441(14) yes .
N4 C15 1.507(18) yes .
N5 C19 1.126(14) yes .
N6 C19 1.284(17) yes .
N6 C20 1.35(2) yes .
N7 C20 1.105(18) yes .
N8 C21 1.144(16) yes .
N9 C21 1.283(19) yes .
N9 C22 1.348(17) yes .
N10 C22 1.107(14) yes .
C1 C2 1.400(14) yes .
C2 C3 1.351(12) yes .
C3 C4 1.406(12) yes .
C4 C5 1.365(13) yes .
C6 C7 1.54(2) yes .
C6 C8 1.56(2) yes .
C6 C9 1.54(2) yes .
C10 C11 1.366(16) yes .
C11 C12 1.406(13) yes .
C12 C13 1.371(13) yes .
C13 C14 1.366(14) yes .
C15 C16 1.503(19) yes .
C15 C17 1.546(18) yes .
C15 C18 1.472(19) yes .
C1 H14 0.930 no .
C2 H20 0.930 no .
C4 H23 0.930 no .
C5 H6 0.930 no .
C7 H34A 0.960 no .
C7 H34B 0.960 no .
C7 H34C 0.960 no .
C8 H25A 0.960 no .
C8 H25B 0.960 no .
C8 H25C 0.960 no .
C9 H35A 0.960 no .
C9 H35B 0.960 no .
C9 H35C 0.960 no .
C10 H26 0.930 no .
C11 H15 0.930 no .
C13 H19 0.930 no .
C14 H17 0.930 no .
C16 H31A 0.960 no .
C16 H31B 0.960 no .
C16 H31C 0.960 no .
C17 H29A 0.960 no .
C17 H29B 0.960 no .
C17 H29C 0.960 no .
C18 H30A 0.960 no .
C18 H30B 0.960 no .
C18 H30C 0.960 no .

loop_
_geom_contact_atom_site_label_1
_geom_contact_atom_site_label_2
_geom_contact_distance
_geom_contact_publ_flag
_geom_contact_site_symmetry_2
O1 C2 3.534(12) no .
O1 C2 3.185(13) no 3_575
O1 C4 2.651(13) no .
O1 C7 2.625(18) no .
O1 C8 3.536(16) no .
O1 C9 3.351(18) no .
O2 C11 3.586(14) no .
O2 C11 3.158(14) no 3_465
O2 C13 2.669(15) no .
O2 C16 3.435(16) no .
O2 C17 3.362(15) no .
O2 C18 2.512(18) no .
N1 C3 2.799(11) no .
N3 C12 2.789(11) no .
N5 C1 3.137(14) no .
N5 C14 3.193(13) no .
N5 C20 3.341(17) no .
N7 C5 3.272(13) no 3_465
N7 C10 3.461(15) no 3_465
N7 C19 3.338(14) no .
N8 C1 3.407(14) no .
N8 C14 3.324(14) no .
N8 C22 3.352(15) no .
N9 C7 3.51(2) no 2_554
N10 C5 3.164(12) no 3_475
N10 C10 3.121(14) no 3_475
N10 C21 3.336(15) no .
C1 C4 2.682(11) no .
C2 C5 2.710(13) no .
C2 C6 3.087(17) no .
C2 C8 3.114(17) no .
C2 C9 3.27(2) no .
C3 C8 2.974(16) no .
C3 C9 3.22(2) no .
C4 C16 3.493(18) no 2_555
C5 C22 3.378(13) no 3_575
C7 C21 3.47(2) no 2_555
C10 C13 2.680(12) no .
C11 C14 2.690(14) no .
C11 C15 3.128(18) no .
C11 C16 3.196(17) no .
C11 C17 3.339(18) no .
C12 C16 3.067(17) no .
C12 C17 3.275(17) no .
C14 C19 3.452(14) no .
Zn1 H6 3.0944 no .
Zn1 H14 3.0590 no .
Zn1 H17 3.1090 no .
Zn1 H26 3.0734 no .
O1 H14 3.2766 no 3_575
O1 H20 2.3699 no 3_575
O1 H23 2.3474 no .
O1 H25A 2.9415 no 3_575
O1 H25B 3.5071 no .
O1 H29B 3.0061 no 2_565
O1 H29C 3.5226 no 2_565
O1 H31C 3.3234 no 2_555
O1 H34A 3.5771 no .
O1 H34B 2.6158 no .
O1 H34C 2.4513 no .
O1 H35A 2.8303 no 3_575
O1 H35C 3.2275 no .
O2 H15 2.3256 no 3_465
O2 H19 2.3721 no .
O2 H25B 2.8950 no 4_564
O2 H26 3.2506 no 3_465
O2 H29A 2.8646 no 3_465
O2 H29B 3.2315 no .
O2 H30A 3.4705 no .
O2 H30B 2.3792 no .
O2 H30C 2.4245 no .
O2 H31A 3.0014 no 3_465
O2 H31C 3.3878 no .
O2 H35C 3.2054 no 4_574
N1 H20 3.2202 no .
N1 H23 3.2254 no .
N1 H30A 3.4742 no 4_565
N1 H30B 3.5381 no 4_565
N2 H20 2.6232 no .
N2 H23 2.5548 no .
N2 H25A 2.6890 no .
N2 H25B 2.6619 no .
N2 H25C 3.3228 no .
N2 H34A 3.3150 no .
N2 H34B 2.6659 no .
N2 H34C 2.6660 no .
N2 H35A 2.6158 no .
N2 H35B 3.2878 no .
N2 H35C 2.6293 no .
N3 H15 3.2049 no .
N3 H19 3.2062 no .
N3 H34B 3.4752 no 2_554
N4 H15 2.7186 no .
N4 H15 3.5286 no 3_465
N4 H19 2.5738 no .
N4 H25B 3.5108 no 4_564
N4 H29A 2.7274 no .
N4 H29B 2.6402 no .
N4 H29C 3.3211 no .
N4 H30A 3.2230 no .
N4 H30B 2.5395 no .
N4 H30C 2.5396 no .
N4 H31A 2.6567 no .
N4 H31B 3.2902 no .
N4 H31C 2.6259 no .
N4 H35C 3.5358 no 4_574
N5 H14 2.6843 no .
N5 H17 2.6932 no .
N5 H29C 3.4293 no 4_565
N5 H30A 2.9265 no 4_565
N6 H17 3.5053 no .
N6 H29C 3.0988 no 4_565
N6 H30A 3.4699 no 2_455
N6 H30C 2.9714 no 2_455
N6 H31B 3.2377 no 4_565
N7 H6 3.0205 no 3_465
N7 H26 3.1685 no 3_465
N7 H30A 3.1277 no 2_455
N8 H14 3.0785 no .
N8 H17 3.0765 no .
N8 H34A 3.1221 no 2_554
N9 H6 3.4194 no 3_475
N9 H25C 2.8204 no 4_574
N9 H34A 3.2792 no 2_554
N9 H34C 3.0621 no 2_554
N10 H6 2.6774 no 3_475
N10 H25C 3.2239 no 4_574
N10 H26 2.6165 no 3_475
N10 H34A 3.0955 no 4_574
C1 H6 3.1088 no .
C1 H23 3.4003 no 3_475
C1 H25A 3.5463 no .
C1 H30A 3.4897 no 4_565
C1 H30B 3.3374 no 4_565
C2 H23 3.2021 no .
C2 H23 3.4775 no 3_475
C2 H25A 2.4800 no .
C2 H25B 3.4363 no .
C2 H29B 3.5444 no 4_565
C2 H30B 3.3270 no 4_565
C2 H35A 2.6432 no .
C3 H6 3.2311 no .
C3 H14 3.1952 no .
C3 H25A 2.7344 no .
C3 H25B 3.0733 no .
C3 H30B 3.5005 no 4_565
C3 H35A 2.9592 no .
C3 H35C 3.5056 no .
C4 H14 3.3306 no 3_575
C4 H20 3.2122 no .
C4 H31A 3.5733 no 2_555
C4 H31B 3.1551 no 2_555
C4 H31C 3.1975 no 2_555
C5 H14 3.1117 no .
C5 H31B 3.4619 no 2_555
C6 H20 2.8439 no .
C7 H25A 3.3447 no .
C7 H25B 2.6841 no .
C7 H25C 2.6842 no .
C7 H35A 3.4134 no .
C7 H35B 2.8029 no .
C7 H35C 2.8029 no .
C8 H20 2.8195 no .
C8 H29B 3.0770 no 4_565
C8 H30B 3.4355 no 4_565
C8 H34A 2.6957 no .
C8 H34B 2.6665 no .
C8 H34C 3.3471 no .
C8 H34C 3.5648 no 3_475
C8 H35A 2.6860 no .
C8 H35B 2.7128 no .
C8 H35C 3.3585 no .
C9 H19 3.3325 no 4_575
C9 H20 2.6933 no .
C9 H25A 2.6597 no .
C9 H25B 3.3542 no .
C9 H25C 2.7470 no .
C9 H29A 3.5702 no 2_565
C9 H31C 3.5904 no 4_575
C9 H34A 2.8055 no .
C9 H34B 3.4135 no .
C9 H34C 2.8004 no .
C10 H17 3.0957 no .
C10 H19 3.3518 no 3_565
C10 H25B 3.4124 no 2_554
C10 H34B 3.3200 no 2_554
C11 H19 3.2191 no .
C11 H19 3.4261 no 3_565
C11 H25B 3.3680 no 2_554
C11 H29A 2.7465 no .
C11 H31A 2.5407 no .
C11 H31C 3.5754 no .
C11 H34B 3.5052 no 2_554
C12 H17 3.1979 no .
C12 H26 3.2159 no .
C12 H29A 3.0635 no .
C12 H29B 3.4783 no .
C12 H31A 2.7958 no .
C12 H31C 3.2178 no .
C12 H35B 3.5228 no 4_574
C13 H15 3.2178 no .
C13 H26 3.3353 no 3_465
C13 H35B 2.9891 no 4_574
C13 H35C 3.4164 no 4_574
C14 H26 3.0952 no .
C14 H35B 3.4332 no 4_574
C15 H15 2.8621 no .
C16 H15 2.8317 no .
C16 H23 3.1495 no 2_554
C16 H29A 2.6845 no .
C16 H29B 3.3389 no .
C16 H29C 2.7428 no .
C16 H30A 2.6781 no .
C16 H30B 3.3051 no .
C16 H30C 2.6806 no .
C17 H15 2.7920 no .
C17 H25A 3.2843 no 4_564
C17 H30A 2.6017 no .
C17 H30B 2.5506 no .
C17 H30C 3.2647 no .
C17 H31A 2.7028 no .
C17 H31B 2.7039 no .
C17 H31C 3.3481 no .
C17 H35C 3.2373 no 2_544
C18 H29A 3.2508 no .
C18 H29B 2.5947 no .
C18 H29C 2.5947 no .
C18 H31A 3.2991 no .
C18 H31B 2.6862 no .
C18 H31C 2.6863 no .
C19 H14 3.4080 no .
C19 H17 2.8117 no .
C19 H29C 3.1048 no 4_565
C19 H30A 3.1179 no 4_565
C19 H31B 3.5576 no 4_565
C20 H6 3.2805 no 3_465
C20 H17 3.5463 no .
C20 H30A 3.1387 no 2_455
C20 H30C 3.2867 no 2_455
C21 H6 3.5862 no 3_475
C21 H17 3.3916 no .
C21 H34A 3.0081 no 2_554
C21 H34B 3.4705 no 2_554
C21 H34C 3.3658 no 2_554
C22 H6 2.7470 no 3_475
C22 H25C 2.8333 no 4_574
C22 H26 3.3144 no 3_475
C22 H34A 3.2195 no 4_574
H6 H23 2.2783 no .
H6 H31B 3.4502 no 2_555
H14 H20 2.3055 no .
H14 H23 2.7918 no 3_475
H14 H29C 3.5017 no 4_565
H14 H30A 3.5853 no 4_565
H15 H19 2.9653 no 3_565
H15 H25B 3.1198 no 2_554
H15 H26 2.2751 no .
H15 H29A 2.0622 no .
H15 H29B 3.3211 no .
H15 H29C 3.4798 no .
H15 H31A 2.1018 no .
H15 H31B 3.4672 no .
H15 H31C 3.4224 no .
H17 H19 2.2717 no .
H17 H35B 3.5611 no 4_574
H19 H26 2.7842 no 3_465
H19 H35B 2.8373 no 4_574
H19 H35C 2.9547 no 4_574
H20 H23 2.9777 no 3_475
H20 H25A 2.1058 no .
H20 H25B 3.3768 no .
H20 H25C 3.4910 no .
H20 H29B 3.2954 no 4_565
H20 H31C 3.5947 no 4_575
H20 H35A 1.9285 no .
H20 H35B 3.3437 no .
H20 H35C 3.2545 no .
H23 H31A 3.3987 no 2_555
H23 H31B 2.9429 no 2_555
H23 H31C 2.6404 no 2_555
H25A H29B 2.3375 no 4_565
H25A H30B 2.9809 no 4_565
H25A H34A 3.5697 no .
H25A H34B 3.5475 no .
H25A H34C 3.1650 no 3_475
H25A H35A 2.4638 no .
H25A H35B 2.9256 no .
H25A H35C 3.5408 no .
H25B H26 3.1771 no 2_555
H25B H29B 3.1973 no 4_565
H25B H30B 2.9913 no 4_565
H25B H31A 2.8759 no 2_555
H25B H34A 2.9708 no .
H25B H34B 2.4833 no .
H25B H34C 3.5563 no .
H25B H35A 3.5417 no .
H25C H26 3.5074 no 2_555
H25C H29B 3.2841 no 4_565
H25C H34A 2.5145 no .
H25C H34B 2.9284 no .
H25C H34C 3.5698 no .
H25C H34C 3.0771 no 3_475
H25C H35A 3.0149 no .
H25C H35B 2.5858 no .
H26 H34B 3.5848 no 2_554
H29A H30A 3.4744 no .
H29A H30B 3.4350 no .
H29A H30C 3.4247 no 3_565
H29A H31A 2.5122 no .
H29A H31B 2.9441 no .
H29A H31C 3.5643 no .
H29A H34C 3.5849 no 2_544
H29A H35C 2.6192 no 2_544
H29B H30A 2.8910 no .
H29B H30B 2.3589 no .
H29B H30C 3.4698 no .
H29B H31A 3.5545 no .
H29B H31B 3.5841 no .
H29B H34C 3.2194 no 2_544
H29B H35C 3.3090 no 2_544
H29C H30A 2.4134 no .
H29C H30B 2.8175 no .
H29C H30C 3.4929 no .
H29C H30C 3.3756 no 3_565
H29C H31A 3.0302 no .
H29C H31B 2.5762 no .
H29C H35C 3.2989 no 2_544
H30A H31A 3.5423 no .
H30A H31B 2.5228 no .
H30A H31C 2.9695 no .
H30B H31A 3.1372 no 3_465
H30B H31B 3.5532 no .
H30B H31B 3.2721 no 3_465
H30B H31C 3.5546 no .
H30C H31A 3.5441 no .
H30C H31A 3.5038 no 3_465
H30C H31B 2.9733 no .
H30C H31B 3.3349 no 3_465
H30C H31C 2.5256 no .
H31C H35A 2.9081 no 4_574
H31C H35C 3.5710 no 4_574
H34A H35B 2.6636 no .
H34A H35C 3.0922 no .
H34B H35A 3.3988 no 3_575
H34B H35B 3.1149 no 3_575
H34C H35B 3.0845 no .
H34C H35B 3.5348 no 3_575
H34C H35C 2.6582 no .

loop_
_geom_torsion_atom_site_label_1
_geom_torsion_atom_site_label_2
_geom_torsion_atom_site_label_3
_geom_torsion_atom_site_label_4
_geom_torsion
_geom_torsion_publ_flag
_geom_torsion_site_symmetry_1
_geom_torsion_site_symmetry_3
_geom_torsion_site_symmetry_4
N1 Zn1 N5 C19 -167(2) no . . .
N5 Zn1 N1 C1 -32.7(6) no . . .
N5 Zn1 N1 C5 144.0(6) no . . .
N7 Zn1 N1 C1 -122.6(6) no 3_565 . .
N7 Zn1 N1 C5 54.1(6) no 3_565 . .
N8 Zn1 N1 C1 57.8(6) no . . .
N8 Zn1 N1 C5 -125.4(5) no . . .
N1 Zn1 N10 C22 -5.1(19) no . 3_575 3_575
N10 Zn1 N1 C1 147.1(6) no 3_575 . .
N10 Zn1 N1 C5 -36.1(6) no 3_575 . .
N3 Zn1 N5 C19 14(2) no . . .
N5 Zn1 N3 C10 -151.4(6) no . . .
N5 Zn1 N3 C14 33.9(6) no . . .
N7 Zn1 N3 C10 -61.4(6) no 3_565 . .
N7 Zn1 N3 C14 123.8(6) no 3_565 . .
N8 Zn1 N3 C10 118.1(6) no . . .
N8 Zn1 N3 C14 -56.6(6) no . . .
N3 Zn1 N10 C22 174.5(19) no . 3_575 3_575
N10 Zn1 N3 C10 28.8(6) no 3_575 . .
N10 Zn1 N3 C14 -145.9(6) no 3_575 . .
N7 Zn1 N5 C19 -78(2) no 3_565 . .
N8 Zn1 N5 C19 102(2) no . . .
N7 Zn1 N10 C22 -93.7(19) no 3_565 3_575 3_575
N8 Zn1 N10 C22 86.5(19) no . 3_575 3_575
Zn1 N1 C1 C2 174.1(6) no . . .
Zn1 N1 C5 C4 -174.8(6) no . . .
C1 N1 C5 C4 2.1(13) no . . .
C5 N1 C1 C2 -2.8(15) no . . .
O1 N2 C3 C2 -160.8(9) no . . .
O1 N2 C3 C4 16.7(13) no . . .
O1 N2 C6 C7 -13.2(13) no . . .
O1 N2 C6 C8 -130.9(10) no . . .
O1 N2 C6 C9 111.6(10) no . . .
C3 N2 C6 C7 157.1(9) no . . .
C3 N2 C6 C8 39.4(14) no . . .
C3 N2 C6 C9 -78.1(13) no . . .
C6 N2 C3 C2 28.9(16) no . . .
C6 N2 C3 C4 -153.5(9) no . . .
Zn1 N3 C10 C11 -175.9(7) no . . .
Zn1 N3 C14 C13 176.2(6) no . . .
C10 N3 C14 C13 1.2(15) no . . .
C14 N3 C10 C11 -0.8(16) no . . .
O2 N4 C12 C11 167.3(9) no . . .
O2 N4 C12 C13 -15.0(14) no . . .
O2 N4 C15 C16 126.2(10) no . . .
O2 N4 C15 C17 -110.7(11) no . . .
O2 N4 C15 C18 3.6(13) no . . .
C12 N4 C15 C16 -50.3(13) no . . .
C12 N4 C15 C17 72.7(12) no . . .
C12 N4 C15 C18 -172.9(8) no . . .
C15 N4 C12 C11 -16.1(15) no . . .
C15 N4 C12 C13 161.5(9) no . . .
N1 C1 C2 C3 0.2(17) no . . .
C1 C2 C3 N2 -179.3(9) no . . .
C1 C2 C3 C4 3.1(15) no . . .
N2 C3 C4 C5 178.6(8) no . . .
C2 C3 C4 C5 -3.6(14) no . . .
C3 C4 C5 N1 1.0(15) no . . .
N3 C10 C11 C12 -0.1(19) no . . .
C10 C11 C12 N4 178.4(10) no . . .
C10 C11 C12 C13 0.7(16) no . . .
N4 C12 C13 C14 -178.2(8) no . . .
C11 C12 C13 C14 -0.4(15) no . . .
C12 C13 C14 N3 -0.6(17) no . . .
